data_4106520
loop_
_publ_author_name
'Yuji Fujiwara'
'Gregory C. Fu'

_publ_section_title
;
 Application of a New Chiral Phosphepine to the Catalytic Asymmetric
 Synthesis of Highly Functionalized Cyclopentenes That Bear an Array of
 Heteroatom-Substituted Quaternary Stereocenters
;
_journal_name_full 'Journal of the American Chemical Society'
_journal_page_first 12293
_journal_page_last 12297
_journal_paper_doi 10.1021/ja2049012
_journal_volume 133
_journal_year 2011
_chemical_absolute_configuration ad
_chemical_formula_sum 'C17 H22 Cl O5 P'
_chemical_formula_weight 372.77
_chemical_name_systematic
; 
 ? 
;
_space_group_IT_number 4
_symmetry_cell_setting monoclinic
_symmetry_space_group_name_Hall 'P 2yb'
_symmetry_space_group_name_H-M 'P 1 21 1'
_atom_sites_solution_hydrogens geom
_atom_sites_solution_primary direct
_atom_sites_solution_secondary difmap
_audit_creation_method SHELXL-97
_cell_angle_alpha 90.00
_cell_angle_beta 99.3710(10)
_cell_angle_gamma 90.00
_cell_formula_units_Z 4
_cell_length_a 13.1781(3)
_cell_length_b 9.1516(2)
_cell_length_c 15.7055(3)
_cell_measurement_reflns_used 9831
_cell_measurement_temperature 100(2)
_cell_measurement_theta_max 69.62
_cell_measurement_theta_min 3.40
_cell_volume 1868.82(7)
_computing_cell_refinement 'SAINT 7.46A (Bruker-AXS, 2009)'
_computing_data_collection 'APEX2 v2009.9.0 (Bruker-AXS, 2009)'
_computing_data_reduction 'SAINT 7.46A (Bruker-AXS, 2009)'
_computing_molecular_graphics 'Bruker SHELXTL'
_computing_publication_material 'Bruker SHELXTL'
_computing_structure_refinement 'SHELXL-97 (Sheldrick, 2008)'
_computing_structure_solution 'SHELXS-97 (Sheldrick, 2008)'
_diffrn_ambient_temperature 100(2)
_diffrn_detector_area_resol_mean 8.3
_diffrn_measured_fraction_theta_full 1.000
_diffrn_measured_fraction_theta_max 1.000
_diffrn_measurement_device_type 'Bruker Smart APEX CCD'
_diffrn_measurement_method '\f and \w scans'
_diffrn_radiation_monochromator graphite
_diffrn_radiation_source 'fine-focus sealed tube'
_diffrn_radiation_type CuK\a
_diffrn_radiation_wavelength 1.54178
_diffrn_reflns_av_R_equivalents 0.0260
_diffrn_reflns_av_sigmaI/netI 0.0171
_diffrn_reflns_limit_h_max 15
_diffrn_reflns_limit_h_min -15
_diffrn_reflns_limit_k_max 10
_diffrn_reflns_limit_k_min -11
_diffrn_reflns_limit_l_max 19
_diffrn_reflns_limit_l_min -19
_diffrn_reflns_number 40092
_diffrn_reflns_theta_full 69.31
_diffrn_reflns_theta_max 69.31
_diffrn_reflns_theta_min 2.85
_exptl_absorpt_coefficient_mu 2.822
_exptl_absorpt_correction_T_max 0.7656
_exptl_absorpt_correction_T_min 0.4384
_exptl_absorpt_correction_type multi-scan
_exptl_absorpt_process_details 'SADABS (Sheldrick, 2009)'
_exptl_crystal_colour colourless
_exptl_crystal_density_diffrn 1.325
_exptl_crystal_description block
_exptl_crystal_F_000 784
_exptl_crystal_size_max 0.35
_exptl_crystal_size_mid 0.20
_exptl_crystal_size_min 0.10
_refine_diff_density_max 0.304
_refine_diff_density_min -0.400
_refine_diff_density_rms 0.041
_refine_ls_abs_structure_details 'Flack H D (1983), Acta Cryst. A39, 876-881'
_refine_ls_abs_structure_Flack 0.010(8)
_refine_ls_extinction_method none
_refine_ls_goodness_of_fit_ref 1.041
_refine_ls_hydrogen_treatment constr
_refine_ls_matrix_type full
_refine_ls_number_parameters 441
_refine_ls_number_reflns 6681
_refine_ls_number_restraints 1
_refine_ls_restrained_S_all 1.041
_refine_ls_R_factor_all 0.0270
_refine_ls_R_factor_gt 0.0266
_refine_ls_shift/su_max 0.002
_refine_ls_shift/su_mean 0.000
_refine_ls_structure_factor_coef Fsqd
_refine_ls_weighting_details 'calc w=1/[\s^2^(Fo^2^)+(0.0516P)^2^+0.3304P] where P=(Fo^2^+2Fc^2^)/3'
_refine_ls_weighting_scheme calc
_refine_ls_wR_factor_gt 0.0708
_refine_ls_wR_factor_ref 0.0712
_reflns_number_gt 6588
_reflns_number_total 6681
_reflns_threshold_expression >2sigma(I)
_cod_data_source_file ja2049012_si_005.cif
_cod_data_source_block d11020
_cod_database_code 4106520

loop_
_symmetry_equiv_pos_as_xyz
'x, y, z'
'-x, y+1/2, -z'

loop_
_atom_site_label
_atom_site_type_symbol
_atom_site_fract_x
_atom_site_fract_y
_atom_site_fract_z
_atom_site_U_iso_or_equiv
_atom_site_adp_type
_atom_site_occupancy
_atom_site_symmetry_multiplicity
_atom_site_calc_flag
_atom_site_refinement_flags
P1 P 0.15904(3) 0.31750(4) 0.89000(2) 0.01503(9) Uani 1 1 d .
O1 O 0.10106(9) 0.18503(13) 0.90752(7) 0.0196(2) Uani 1 1 d .
O2 O 0.25185(8) 0.29243(13) 0.84070(7) 0.0193(2) Uani 1 1 d .
C1 C 0.24429(13) 0.1825(2) 0.77175(11) 0.0229(4) Uani 1 1 d .
H1A H 0.2065 0.2235 0.7173 0.027 Uiso 1 1 calc R
H1B H 0.2064 0.0958 0.7875 0.027 Uiso 1 1 calc R
C2 C 0.34976(16) 0.1397(3) 0.75983(14) 0.0388(5) Uani 1 1 d .
H2A H 0.3855 0.2249 0.7410 0.058 Uiso 1 1 calc R
H2B H 0.3457 0.0628 0.7160 0.058 Uiso 1 1 calc R
H2C H 0.3877 0.1033 0.8146 0.058 Uiso 1 1 calc R
O3 O 0.08819(8) 0.43040(13) 0.83152(7) 0.0188(2) Uani 1 1 d .
C3 C -0.02324(12) 0.4304(2) 0.82812(12) 0.0254(4) Uani 1 1 d .
H3A H -0.0403 0.4194 0.8869 0.030 Uiso 1 1 calc R
H3B H -0.0546 0.3482 0.7922 0.030 Uiso 1 1 calc R
C4 C -0.06346(14) 0.5733(2) 0.78967(12) 0.0279(4) Uani 1 1 d .
H4A H -0.0320 0.6538 0.8259 0.042 Uiso 1 1 calc R
H4B H -0.1383 0.5765 0.7865 0.042 Uiso 1 1 calc R
H4C H -0.0463 0.5829 0.7315 0.042 Uiso 1 1 calc R
C5 C 0.22073(11) 0.41338(19) 0.98721(10) 0.0161(3) Uani 1 1 d .
C11 C 0.29804(12) 0.30465(19) 1.03409(10) 0.0172(3) Uani 1 1 d .
C12 C 0.26312(13) 0.1790(2) 1.07102(10) 0.0205(3) Uani 1 1 d .
H12 H 0.1913 0.1648 1.0685 0.025 Uiso 1 1 calc R
C13 C 0.33064(14) 0.0749(2) 1.11107(11) 0.0232(4) Uani 1 1 d .
H13 H 0.3057 -0.0098 1.1358 0.028 Uiso 1 1 calc R
C14 C 0.43534(13) 0.0966(2) 1.11446(10) 0.0230(4) Uani 1 1 d .
Cl1 Cl 0.52115(3) -0.03418(5) 1.16510(3) 0.02918(11) Uani 1 1 d .
C15 C 0.47327(13) 0.2191(2) 1.07859(10) 0.0224(3) Uani 1 1 d .
H15 H 0.5452 0.2327 1.0817 0.027 Uiso 1 1 calc R
C16 C 0.40425(12) 0.3217(2) 1.03807(10) 0.0193(3) Uani 1 1 d .
H16 H 0.4296 0.4053 1.0125 0.023 Uiso 1 1 calc R
C6 C 0.26706(11) 0.55991(18) 0.96100(10) 0.0168(3) Uani 1 1 d .
H6A H 0.3300 0.5859 1.0017 0.020 Uiso 1 1 calc R
H6B H 0.2838 0.5542 0.9019 0.020 Uiso 1 1 calc R
C7 C 0.18230(12) 0.66892(19) 0.96560(10) 0.0167(3) Uani 1 1 d .
C17 C 0.18922(12) 0.8197(2) 0.93262(10) 0.0186(3) Uani 1 1 d .
O4 O 0.25881(10) 0.86019(14) 0.89648(9) 0.0293(3) Uani 1 1 d .
O5 O 0.11139(9) 0.90425(14) 0.94677(9) 0.0246(3) Uani 1 1 d .
H5 H 0.1209 0.9898 0.9304 0.037 Uiso 1 1 calc R
C8 C 0.10912(12) 0.61498(19) 1.00585(10) 0.0180(3) Uani 1 1 d .
H8 H 0.0485 0.6668 1.0127 0.022 Uiso 1 1 calc R
C9 C 0.13331(11) 0.46269(19) 1.03927(10) 0.0166(3) Uani 1 1 d .
H9 H 0.0716 0.3982 1.0251 0.020 Uiso 1 1 calc R
C10 C 0.16698(13) 0.4727(2) 1.13748(10) 0.0235(4) Uani 1 1 d .
H10A H 0.2305 0.5299 1.1502 0.035 Uiso 1 1 calc R
H10B H 0.1791 0.3742 1.1615 0.035 Uiso 1 1 calc R
H10C H 0.1128 0.5204 1.1634 0.035 Uiso 1 1 calc R
P2 P 0.67167(3) 0.22712(4) 0.41926(2) 0.01469(9) Uani 1 1 d .
O101 O 0.62501(8) 0.08384(14) 0.43344(7) 0.0197(2) Uani 1 1 d .
O102 O 0.75659(9) 0.22011(14) 0.35984(7) 0.0209(2) Uani 1 1 d .
C101 C 0.79137(13) 0.0852(2) 0.32325(11) 0.0231(4) Uani 1 1 d .
H10D H 0.8039 0.1039 0.2637 0.028 Uiso 1 1 calc R
H10E H 0.7371 0.0097 0.3205 0.028 Uiso 1 1 calc R
C102 C 0.88847(13) 0.0305(2) 0.37740(11) 0.0230(3) Uani 1 1 d .
H10F H 0.9406 0.1078 0.3833 0.034 Uiso 1 1 calc R
H10G H 0.9138 -0.0549 0.3496 0.034 Uiso 1 1 calc R
H10H H 0.8743 0.0030 0.4346 0.034 Uiso 1 1 calc R
O103 O 0.59093(9) 0.34233(13) 0.37575(7) 0.0196(2) Uani 1 1 d .
C103 C 0.52279(13) 0.3029(2) 0.29649(10) 0.0234(4) Uani 1 1 d .
H10I H 0.5046 0.1981 0.2975 0.028 Uiso 1 1 calc R
H10J H 0.5574 0.3205 0.2460 0.028 Uiso 1 1 calc R
C104 C 0.42772(14) 0.3950(3) 0.29002(13) 0.0353(5) Uani 1 1 d .
H10K H 0.3924 0.3736 0.3389 0.053 Uiso 1 1 calc R
H10L H 0.3819 0.3730 0.2359 0.053 Uiso 1 1 calc R
H10M H 0.4468 0.4986 0.2911 0.053 Uiso 1 1 calc R
C105 C 0.73135(11) 0.32108(19) 0.51755(10) 0.0160(3) Uani 1 1 d .
C111 C 0.81278(12) 0.21631(19) 0.56221(9) 0.0161(3) Uani 1 1 d .
C112 C 0.78360(12) 0.0877(2) 0.60052(10) 0.0185(3) Uani 1 1 d .
H112 H 0.7126 0.0674 0.5991 0.022 Uiso 1 1 calc R
C113 C 0.85620(13) -0.0101(2) 0.64031(10) 0.0202(3) Uani 1 1 d .
H113 H 0.8354 -0.0970 0.6657 0.024 Uiso 1 1 calc R
C114 C 0.95973(13) 0.0204(2) 0.64268(10) 0.0200(3) Uani 1 1 d .
Cl2 Cl 1.05184(3) -0.09976(5) 0.69535(3) 0.02672(10) Uani 1 1 d .
C115 C 0.99148(12) 0.1439(2) 0.60331(10) 0.0196(3) Uani 1 1 d .
H115 H 1.0625 0.1624 0.6040 0.024 Uiso 1 1 calc R
C116 C 0.91744(12) 0.24010(19) 0.56290(10) 0.0182(3) Uani 1 1 d .
H116 H 0.9386 0.3242 0.5350 0.022 Uiso 1 1 calc R
C106 C 0.77486(12) 0.47123(19) 0.49340(10) 0.0169(3) Uani 1 1 d .
H10N H 0.8384 0.4967 0.5335 0.020 Uiso 1 1 calc R
H10O H 0.7899 0.4701 0.4337 0.020 Uiso 1 1 calc R
C107 C 0.68984(12) 0.57630(19) 0.50192(10) 0.0179(3) Uani 1 1 d .
C117 C 0.69547(12) 0.72762(19) 0.47044(10) 0.0181(3) Uani 1 1 d .
O104 O 0.76548(9) 0.76938(14) 0.43535(8) 0.0246(3) Uani 1 1 d .
O105 O 0.61736(9) 0.81234(14) 0.48409(8) 0.0252(3) Uani 1 1 d .
H105 H 0.6253 0.8967 0.4651 0.038 Uiso 1 1 calc R
C108 C 0.61751(12) 0.5174(2) 0.54148(10) 0.0192(3) Uani 1 1 d .
H108 H 0.5568 0.5671 0.5503 0.023 Uiso 1 1 calc R
C109 C 0.64310(12) 0.36302(18) 0.57061(10) 0.0177(3) Uani 1 1 d .
H109 H 0.5821 0.2980 0.5542 0.021 Uiso 1 1 calc R
C110 C 0.67629(14) 0.3641(2) 0.66931(11) 0.0261(4) Uani 1 1 d .
H11A H 0.7395 0.4215 0.6841 0.039 Uiso 1 1 calc R
H11B H 0.6888 0.2637 0.6901 0.039 Uiso 1 1 calc R
H11C H 0.6217 0.4079 0.6965 0.039 Uiso 1 1 calc R

loop_
_atom_site_aniso_label
_atom_site_aniso_U_11
_atom_site_aniso_U_22
_atom_site_aniso_U_33
_atom_site_aniso_U_23
_atom_site_aniso_U_13
_atom_site_aniso_U_12
P1 0.01541(17) 0.0125(2) 0.01773(18) 0.00072(16) 0.00442(14) 0.00013(15)
O1 0.0182(5) 0.0160(6) 0.0249(6) 0.0022(5) 0.0044(4) -0.0002(5)
O2 0.0194(5) 0.0181(6) 0.0213(5) -0.0039(5) 0.0063(4) -0.0021(5)
C1 0.0250(9) 0.0222(9) 0.0222(8) -0.0073(7) 0.0063(6) -0.0037(7)
C2 0.0303(10) 0.0412(13) 0.0439(11) -0.0226(10) 0.0035(8) 0.0077(9)
O3 0.0172(5) 0.0188(6) 0.0202(5) 0.0038(4) 0.0028(4) -0.0002(5)
C3 0.0169(8) 0.0267(10) 0.0318(9) 0.0065(8) 0.0014(6) 0.0004(7)
C4 0.0234(8) 0.0291(10) 0.0313(9) 0.0051(8) 0.0051(7) 0.0069(8)
C5 0.0151(7) 0.0156(8) 0.0183(7) -0.0013(6) 0.0044(6) -0.0008(6)
C11 0.0199(7) 0.0163(9) 0.0159(7) -0.0012(6) 0.0048(6) 0.0022(6)
C12 0.0206(8) 0.0210(9) 0.0207(8) 0.0020(7) 0.0057(6) 0.0020(7)
C13 0.0304(9) 0.0197(9) 0.0210(8) 0.0041(7) 0.0081(7) 0.0035(7)
C14 0.0270(8) 0.0248(10) 0.0177(7) 0.0045(7) 0.0049(6) 0.0113(7)
Cl1 0.0300(2) 0.0313(2) 0.0278(2) 0.01089(18) 0.00925(16) 0.01672(19)
C15 0.0198(8) 0.0290(9) 0.0194(7) 0.0008(7) 0.0063(6) 0.0048(7)
C16 0.0207(7) 0.0204(9) 0.0174(7) 0.0010(7) 0.0052(6) 0.0017(7)
C6 0.0162(7) 0.0134(8) 0.0211(8) 0.0013(6) 0.0043(6) 0.0012(6)
C7 0.0174(7) 0.0146(8) 0.0178(7) -0.0017(6) 0.0020(6) 0.0017(6)
C17 0.0187(7) 0.0162(8) 0.0212(7) 0.0002(7) 0.0039(6) 0.0003(7)
O4 0.0285(6) 0.0185(7) 0.0445(7) 0.0075(6) 0.0172(6) 0.0025(5)
O5 0.0241(6) 0.0132(6) 0.0386(7) 0.0062(5) 0.0118(5) 0.0033(5)
C8 0.0179(7) 0.0158(8) 0.0203(7) -0.0010(6) 0.0033(6) 0.0027(6)
C9 0.0160(7) 0.0157(8) 0.0191(7) 0.0005(6) 0.0057(6) 0.0007(6)
C10 0.0269(8) 0.0251(10) 0.0194(8) 0.0019(7) 0.0070(6) 0.0056(7)
P2 0.01445(17) 0.0122(2) 0.01751(17) 0.00048(15) 0.00274(13) 0.00044(15)
O101 0.0178(5) 0.0163(6) 0.0248(6) -0.0001(5) 0.0032(4) -0.0006(5)
O102 0.0231(6) 0.0171(6) 0.0244(5) -0.0015(5) 0.0097(4) 0.0004(5)
C101 0.0257(8) 0.0208(9) 0.0241(8) -0.0054(7) 0.0076(7) 0.0027(7)
C102 0.0248(8) 0.0201(9) 0.0254(8) 0.0003(7) 0.0081(6) 0.0011(7)
O103 0.0203(5) 0.0167(6) 0.0204(5) -0.0008(5) -0.0012(4) 0.0022(5)
C103 0.0249(8) 0.0226(10) 0.0204(8) -0.0014(7) -0.0034(6) 0.0018(7)
C104 0.0250(9) 0.0447(13) 0.0335(10) -0.0006(9) -0.0030(7) 0.0099(9)
C105 0.0145(7) 0.0159(8) 0.0178(7) -0.0002(6) 0.0033(5) -0.0019(6)
C111 0.0171(7) 0.0153(8) 0.0158(7) -0.0006(6) 0.0024(5) -0.0005(6)
C112 0.0181(7) 0.0189(9) 0.0186(7) 0.0004(6) 0.0038(6) -0.0012(6)
C113 0.0243(8) 0.0174(9) 0.0186(7) 0.0014(6) 0.0029(6) -0.0006(7)
C114 0.0216(8) 0.0181(9) 0.0190(7) 0.0000(6) -0.0010(6) 0.0043(7)
Cl2 0.02339(19) 0.0195(2) 0.0346(2) 0.00439(17) -0.00338(15) 0.00510(16)
C115 0.0165(7) 0.0201(9) 0.0213(7) -0.0028(6) 0.0004(6) -0.0006(6)
C116 0.0187(7) 0.0169(9) 0.0190(7) -0.0009(6) 0.0035(6) -0.0028(7)
C106 0.0169(7) 0.0132(8) 0.0211(7) 0.0002(6) 0.0043(6) -0.0008(6)
C107 0.0194(7) 0.0153(8) 0.0186(7) -0.0022(6) 0.0017(6) -0.0004(6)
C117 0.0191(7) 0.0142(8) 0.0205(7) -0.0018(7) 0.0018(6) 0.0015(6)
O104 0.0271(6) 0.0169(6) 0.0328(6) 0.0034(5) 0.0135(5) 0.0013(5)
O105 0.0232(6) 0.0139(6) 0.0408(7) 0.0037(6) 0.0125(5) 0.0027(5)
C108 0.0183(7) 0.0177(8) 0.0222(8) -0.0034(6) 0.0047(6) 0.0011(6)
C109 0.0168(7) 0.0167(8) 0.0208(7) -0.0004(6) 0.0065(6) -0.0012(6)
C110 0.0308(9) 0.0279(10) 0.0213(8) -0.0006(7) 0.0096(7) 0.0045(7)

loop_
_atom_type_symbol
_atom_type_description
_atom_type_scat_dispersion_real
_atom_type_scat_dispersion_imag
_atom_type_scat_source
C C 0.0181 0.0091 'International Tables Vol C Tables 4.2.6.8 and 6.1.1.4'
H H 0.0000 0.0000 'International Tables Vol C Tables 4.2.6.8 and 6.1.1.4'
O O 0.0492 0.0322 'International Tables Vol C Tables 4.2.6.8 and 6.1.1.4'
P P 0.2955 0.4335 'International Tables Vol C Tables 4.2.6.8 and 6.1.1.4'
Cl Cl 0.3639 0.7018 'International Tables Vol C Tables 4.2.6.8 and 6.1.1.4'

loop_
_geom_angle_atom_site_label_1
_geom_angle_atom_site_label_2
_geom_angle_atom_site_label_3
_geom_angle
O1 P1 O2 116.06(7)
O1 P1 O3 111.62(6)
O2 P1 O3 104.07(6)
O1 P1 C5 114.15(7)
O2 P1 C5 101.87(6)
O3 P1 C5 108.10(7)
C1 O2 P1 119.97(10)
O2 C1 C2 108.71(14)
O2 C1 H1A 109.9
C2 C1 H1A 109.9
O2 C1 H1B 109.9
C2 C1 H1B 109.9
H1A C1 H1B 108.3
C1 C2 H2A 109.5
C1 C2 H2B 109.5
H2A C2 H2B 109.5
C1 C2 H2C 109.5
H2A C2 H2C 109.5
H2B C2 H2C 109.5
C3 O3 P1 121.06(10)
O3 C3 C4 107.57(14)
O3 C3 H3A 110.2
C4 C3 H3A 110.2
O3 C3 H3B 110.2
C4 C3 H3B 110.2
H3A C3 H3B 108.5
C3 C4 H4A 109.5
C3 C4 H4B 109.5
H4A C4 H4B 109.5
C3 C4 H4C 109.5
H4A C4 H4C 109.5
H4B C4 H4C 109.5
C11 C5 C6 115.46(12)
C11 C5 C9 114.94(13)
C6 C5 C9 103.93(13)
C11 C5 P1 105.11(11)
C6 C5 P1 109.41(10)
C9 C5 P1 107.78(10)
C12 C11 C16 117.85(15)
C12 C11 C5 119.83(14)
C16 C11 C5 122.23(15)
C13 C12 C11 121.59(16)
C13 C12 H12 119.2
C11 C12 H12 119.2
C12 C13 C14 118.80(17)
C12 C13 H13 120.6
C14 C13 H13 120.6
C15 C14 C13 121.55(16)
C15 C14 Cl1 119.38(13)
C13 C14 Cl1 119.07(14)
C14 C15 C16 118.79(15)
C14 C15 H15 120.6
C16 C15 H15 120.6
C15 C16 C11 121.40(16)
C15 C16 H16 119.3
C11 C16 H16 119.3
C7 C6 C5 103.41(12)
C7 C6 H6A 111.1
C5 C6 H6A 111.1
C7 C6 H6B 111.1
C5 C6 H6B 111.1
H6A C6 H6B 109.0
C8 C7 C17 127.00(15)
C8 C7 C6 112.14(15)
C17 C7 C6 120.73(14)
O4 C17 O5 124.18(16)
O4 C17 C7 122.87(15)
O5 C17 C7 112.95(13)
C17 O5 H5 109.5
C7 C8 C9 112.35(14)
C7 C8 H8 123.8
C9 C8 H8 123.8
C8 C9 C10 107.76(14)
C8 C9 C5 102.39(12)
C10 C9 C5 114.84(12)
C8 C9 H9 110.5
C10 C9 H9 110.5
C5 C9 H9 110.5
C9 C10 H10A 109.5
C9 C10 H10B 109.5
H10A C10 H10B 109.5
C9 C10 H10C 109.5
H10A C10 H10C 109.5
H10B C10 H10C 109.5
O101 P2 O102 114.00(7)
O101 P2 O103 113.01(7)
O102 P2 O103 105.44(6)
O101 P2 C105 114.93(7)
O102 P2 C105 105.70(7)
O103 P2 C105 102.65(7)
C101 O102 P2 124.44(11)
O102 C101 C102 110.50(14)
O102 C101 H10D 109.5
C102 C101 H10D 109.5
O102 C101 H10E 109.5
C102 C101 H10E 109.5
H10D C101 H10E 108.1
C101 C102 H10F 109.5
C101 C102 H10G 109.5
H10F C102 H10G 109.5
C101 C102 H10H 109.5
H10F C102 H10H 109.5
H10G C102 H10H 109.5
C103 O103 P2 118.98(11)
O103 C103 C104 108.09(14)
O103 C103 H10I 110.1
C104 C103 H10I 110.1
O103 C103 H10J 110.1
C104 C103 H10J 110.1
H10I C103 H10J 108.4
C103 C104 H10K 109.5
C103 C104 H10L 109.5
H10K C104 H10L 109.5
C103 C104 H10M 109.5
H10K C104 H10M 109.5
H10L C104 H10M 109.5
C111 C105 C106 114.05(12)
C111 C105 C109 115.66(12)
C106 C105 C109 104.18(13)
C111 C105 P2 105.47(11)
C106 C105 P2 109.48(10)
C109 C105 P2 107.83(10)
C116 C111 C112 117.84(15)
C116 C111 C105 121.83(15)
C112 C111 C105 120.25(14)
C113 C112 C111 121.24(15)
C113 C112 H112 119.4
C111 C112 H112 119.4
C112 C113 C114 119.15(16)
C112 C113 H113 120.4
C114 C113 H113 120.4
C115 C114 C113 121.30(15)
C115 C114 Cl2 119.26(13)
C113 C114 Cl2 119.44(14)
C114 C115 C116 118.72(15)
C114 C115 H115 120.6
C116 C115 H115 120.6
C115 C116 C111 121.66(16)
C115 C116 H116 119.2
C111 C116 H116 119.2
C107 C106 C105 103.52(12)
C107 C106 H10N 111.1
C105 C106 H10N 111.1
C107 C106 H10O 111.1
C105 C106 H10O 111.1
H10N C106 H10O 109.0
C108 C107 C117 127.89(16)
C108 C107 C106 112.55(16)
C117 C107 C106 119.53(14)
O104 C117 O105 123.70(16)
O104 C117 C107 122.13(15)
O105 C117 C107 114.17(14)
C117 O105 H105 109.5
C107 C108 C109 112.29(15)
C107 C108 H108 123.9
C109 C108 H108 123.9
C108 C109 C110 108.20(14)
C108 C109 C105 102.40(13)
C110 C109 C105 114.73(13)
C108 C109 H109 110.4
C110 C109 H109 110.4
C105 C109 H109 110.4
C109 C110 H11A 109.5
C109 C110 H11B 109.5
H11A C110 H11B 109.5
C109 C110 H11C 109.5
H11A C110 H11C 109.5
H11B C110 H11C 109.5

loop_
_geom_bond_atom_site_label_1
_geom_bond_atom_site_label_2
_geom_bond_distance
P1 O1 1.4825(12)
P1 O2 1.5673(11)
P1 O3 1.5823(12)
P1 C5 1.8324(16)
O2 C1 1.469(2)
C1 C2 1.485(2)
C1 H1A 0.9900
C1 H1B 0.9900
C2 H2A 0.9800
C2 H2B 0.9800
C2 H2C 0.9800
O3 C3 1.4606(19)
C3 C4 1.500(3)
C3 H3A 0.9900
C3 H3B 0.9900
C4 H4A 0.9800
C4 H4B 0.9800
C4 H4C 0.9800
C5 C11 1.525(2)
C5 C6 1.556(2)
C5 C9 1.583(2)
C11 C12 1.399(2)
C11 C16 1.400(2)
C12 C13 1.383(2)
C12 H12 0.9500
C13 C14 1.386(3)
C13 H13 0.9500
C14 C15 1.384(3)
C14 Cl1 1.7467(17)
C15 C16 1.388(2)
C15 H15 0.9500
C16 H16 0.9500
C6 C7 1.508(2)
C6 H6A 0.9900
C6 H6B 0.9900
C7 C8 1.331(2)
C7 C17 1.482(2)
C17 O4 1.212(2)
C17 O5 1.332(2)
O5 H5 0.8400
C8 C9 1.505(2)
C8 H8 0.9500
C9 C10 1.537(2)
C9 H9 1.0000
C10 H10A 0.9800
C10 H10B 0.9800
C10 H10C 0.9800
P2 O101 1.4805(13)
P2 O102 1.5708(11)
P2 O103 1.5729(12)
P2 C105 1.8291(16)
O102 C101 1.467(2)
C101 C102 1.502(2)
C101 H10D 0.9900
C101 H10E 0.9900
C102 H10F 0.9800
C102 H10G 0.9800
C102 H10H 0.9800
O103 C103 1.4568(19)
C103 C104 1.500(3)
C103 H10I 0.9900
C103 H10J 0.9900
C104 H10K 0.9800
C104 H10L 0.9800
C104 H10M 0.9800
C105 C111 1.522(2)
C105 C106 1.559(2)
C105 C109 1.584(2)
C111 C116 1.395(2)
C111 C112 1.404(2)
C112 C113 1.383(2)
C112 H112 0.9500
C113 C114 1.387(2)
C113 H113 0.9500
C114 C115 1.385(2)
C114 Cl2 1.7435(17)
C115 C116 1.389(2)
C115 H115 0.9500
C116 H116 0.9500
C106 C107 1.499(2)
C106 H10N 0.9900
C106 H10O 0.9900
C107 C108 1.334(2)
C107 C117 1.476(2)
C117 O104 1.211(2)
C117 O105 1.334(2)
O105 H105 0.8400
C108 C109 1.506(2)
C108 H108 0.9500
C109 C110 1.541(2)
C109 H109 1.0000
C110 H11A 0.9800
C110 H11B 0.9800
C110 H11C 0.9800

loop_
_geom_hbond_atom_site_label_D
_geom_hbond_atom_site_label_H
_geom_hbond_atom_site_label_A
_geom_hbond_distance_DH
_geom_hbond_distance_HA
_geom_hbond_distance_DA
_geom_hbond_angle_DHA
_geom_hbond_site_symmetry_A
O5 H5 O1 0.84 1.83 2.6408(18) 160.9 1_565
O105 H105 O101 0.84 1.78 2.6158(17) 170.6 1_565
